data_2241645
loop_
_publ_author_name
'McGuire, Scott C.'
'Travis, Steven C.'
'Tuohey, Daniel W.'
'Deering, Thomas J.'
'Martin, Bob'
'Cox, Jordan M.'
'Benedict, Jason B.'

_publ_section_title
;
 Crystal structure of the co-crystal of 5-aminoisophthalic acid and
 1,2-bis(pyridin-4-yl)ethene
;
_journal_coeditor_code HB7561
_journal_issue 5
_journal_name_full 'Acta Crystallographica Section E'
_journal_page_first 639
_journal_page_last 642
_journal_paper_doi 10.1107/S2056989016005259
_journal_volume 72
_journal_year 2016
_chemical_formula_iupac 'C12 H10 N2, C8 H7 N O4'
_chemical_formula_moiety 'C12 H10 N2, C8 H7 N O4'
_chemical_formula_sum 'C20 H17 N3 O4'
_chemical_formula_weight 363.36
_chemical_name_systematic
;
5-Aminoisophthalic acid--1,2-bis(pyridin-4-yl)ethene (1/1)
;
_space_group_crystal_system monoclinic
_space_group_IT_number 14
_space_group_name_Hall '-P 2yn'
_space_group_name_H-M_alt 'P 1 21/n 1'
_symmetry_space_group_name_Hall '-P 2yn'
_symmetry_space_group_name_H-M 'P 1 21/n 1'
_atom_sites_solution_hydrogens mixed
_audit_creation_method
;
Olex2 1.2
(compiled 2015.09.30 svn.r3233 for OlexSys, GUI svn.r5103)
;
_cell_angle_alpha 90
_cell_angle_beta 95.027(2)
_cell_angle_gamma 90
_cell_formula_units_Z 4
_cell_length_a 10.1614(10)
_cell_length_b 12.0782(12)
_cell_length_c 14.0537(14)
_cell_measurement_reflns_used 428
_cell_measurement_temperature 90
_cell_measurement_theta_max 21.98
_cell_measurement_theta_min 2.81
_cell_volume 1718.2(3)
_computing_cell_refinement
;
SAINT (Bruker, 2014)
;
_computing_data_collection
;
APEX2 (Bruker, 2014)
;
_computing_data_reduction
;
SAINT (Bruker, 2014)
;
_computing_molecular_graphics
;
<i>OLEX2</i> (Dolomanov <i>et al.</i>, 2009)
;
_computing_structure_refinement
;
SHELXL2014 (Sheldrick, 2015b)
;
_computing_structure_solution
;
SHELXT (Sheldrick, 2015)
;
_diffrn_ambient_temperature 90
_diffrn_detector_area_resol_mean 7.9
_diffrn_measured_fraction_theta_full 0.999
_diffrn_measured_fraction_theta_max 0.992
_diffrn_measurement_device 'three-circle diffractometer'
_diffrn_measurement_device_type 'Bruker SMART APEXII CCD'
_diffrn_measurement_method '\w scans'
_diffrn_radiation_monochromator 'mirror optics'
_diffrn_radiation_type MoK\a
_diffrn_radiation_wavelength 0.71073
_diffrn_reflns_av_R_equivalents 0.0325
_diffrn_reflns_limit_h_max 15
_diffrn_reflns_limit_h_min -15
_diffrn_reflns_limit_k_max 18
_diffrn_reflns_limit_k_min -16
_diffrn_reflns_limit_l_max 21
_diffrn_reflns_limit_l_min -19
_diffrn_reflns_number 24372
_diffrn_reflns_theta_full 26.000
_diffrn_reflns_theta_max 33.204
_diffrn_reflns_theta_min 2.227
_exptl_absorpt_coefficient_mu 0.100
_exptl_absorpt_correction_T_max 0.7465
_exptl_absorpt_correction_T_min 0.6830
_exptl_absorpt_correction_type multi-scan
_exptl_absorpt_process_details
;
(SADABS; Bruker, 2014)
;
_exptl_crystal_colour yellow
_exptl_crystal_density_diffrn 1.405
_exptl_crystal_description block
_exptl_crystal_F_000 760
_exptl_crystal_size_max 0.22
_exptl_crystal_size_mid 0.2
_exptl_crystal_size_min 0.18
_refine_diff_density_max 0.395
_refine_diff_density_min -0.240
_refine_ls_extinction_method none
_refine_ls_goodness_of_fit_ref 1.020
_refine_ls_hydrogen_treatment mixed
_refine_ls_matrix_type full
_refine_ls_number_parameters 378
_refine_ls_number_reflns 6546
_refine_ls_number_restraints 0
_refine_ls_restrained_S_all 1.020
_refine_ls_R_factor_all 0.0747
_refine_ls_R_factor_gt 0.0470
_refine_ls_shift/su_max 0.000
_refine_ls_shift/su_mean 0.000
_refine_ls_structure_factor_coef Fsqd
_refine_ls_weighting_details 'w=1/[\s^2^(Fo^2^)+(0.0727P)^2^+0.2884P] where P=(Fo^2^+2Fc^2^)/3'
_refine_ls_weighting_scheme calc
_refine_ls_wR_factor_gt 0.1247
_refine_ls_wR_factor_ref 0.1425
_reflns_number_gt 4519
_reflns_number_total 6546
_reflns_threshold_expression 'I > 2\s(I)'
_cod_data_source_file hb7561sup1.cif
_cod_data_source_block I
_cod_database_code 2241645
_shelx_space_group_comment
;
The symmetry employed for this shelxl refinement is uniquely defined
by the following loop, which should always be used as a source of
symmetry information in preference to the above space-group names.
They are only intended as comments.
;
_shelxl_version_number .2013

loop_
_space_group_symop_operation_xyz
'x, y, z'
'-x+1/2, y+1/2, -z+1/2'
'-x, -y, -z'
'x-1/2, -y-1/2, z-1/2'

loop_
_atom_site_type_symbol
_atom_site_label
_atom_site_fract_x
_atom_site_fract_y
_atom_site_fract_z
_atom_site_U_iso_or_equiv
_atom_site_adp_type
_atom_site_calc_flag
_atom_site_occupancy
_atom_site_disorder_assembly
_atom_site_disorder_group
O O1 0.21821(10) 0.91797(6) 0.42759(6) 0.0299(2) Uani d 1 . .
O O2 0.18838(9) 0.81890(6) 0.55840(5) 0.02654(18) Uani d 1 . .
H H2 0.1646(19) 0.8932(16) 0.5810(13) 0.058(5) Uiso d 1 . .
O O3 0.35542(10) 0.33662(6) 0.42624(6) 0.0309(2) Uani d 1 . .
O O4 0.35891(9) 0.43117(6) 0.56369(5) 0.02640(18) Uani d 1 . .
H H4 0.388(2) 0.3606(16) 0.5933(14) 0.064(6) Uiso d 1 . .
N N1 0.27113(12) 0.63283(8) 0.17186(7) 0.0291(2) Uani d 1 . .
H H1A 0.2656(17) 0.5692(14) 0.1385(12) 0.043(4) Uiso d 1 . .
H H1B 0.2351(16) 0.6925(14) 0.1424(11) 0.040(4) Uiso d 1 . .
C C1 0.27076(11) 0.62966(8) 0.26981(7) 0.02010(19) Uani d 1 . .
C C2 0.29909(11) 0.53166(8) 0.32097(7) 0.02032(19) Uani d 1 . .
H H2A 0.3164 0.4657 0.2874 0.024 Uiso calc 1 . .
C C3 0.30223(10) 0.52951(8) 0.42012(7) 0.01921(19) Uani d 1 . .
C C4 0.27368(11) 0.62462(8) 0.47130(7) 0.01990(19) Uani d 1 . .
H H4A 0.2728 0.6226 0.5388 0.024 Uiso calc 1 . .
C C5 0.24644(10) 0.72289(8) 0.42033(7) 0.01881(19) Uani d 1 . .
C C6 0.24657(10) 0.72561(8) 0.32144(7) 0.01947(19) Uani d 1 . .
H H6 0.2300 0.7935 0.2884 0.023 Uiso calc 1 . .
C C7 0.21669(11) 0.82903(8) 0.46877(7) 0.0211(2) Uani d 1 . .
C C8 0.34070(11) 0.42315(8) 0.46985(7) 0.0215(2) Uani d 1 . .
C C18 0.89056(13) 0.89912(9) 0.43551(9) 0.0306(3) Uani d 1 . .
H H18 0.8831 0.9091 0.5019 0.037 Uiso calc 0.588(3) A 1
H H18A 0.8865 0.9167 0.5011 0.037 Uiso calc 0.412(3) A 2
N N2 0.9309(8) 0.2578(6) 0.1571(3) 0.0206(8) Uani d 0.588(3) A 1
N N3 0.8888(10) 0.9864(5) 0.3724(9) 0.0203(11) Uani d 0.588(3) A 1
C C9 0.9283(3) 0.3491(2) 0.1046(2) 0.0259(5) Uani d 0.588(3) A 1
H H9 0.9195 0.3426 0.0370 0.031 Uiso calc 0.588(3) A 1
C C10 0.9382(2) 0.45426(16) 0.1453(2) 0.0246(4) Uani d 0.588(3) A 1
H H10 0.9393 0.5181 0.1058 0.029 Uiso calc 0.588(3) A 1
C C11 0.94634(18) 0.46501(16) 0.24375(18) 0.0202(4) Uani d 0.588(3) A 1
C C12 0.9527(2) 0.36771(18) 0.29764(18) 0.0260(5) Uani d 0.588(3) A 1
H H12 0.9624 0.3709 0.3654 0.031 Uiso calc 0.588(3) A 1
C C13 0.9446(4) 0.2666(3) 0.2511(2) 0.0240(6) Uani d 0.588(3) A 1
H H13 0.9491 0.2008 0.2883 0.029 Uiso calc 0.588(3) A 1
C C14 0.9425(2) 0.57258(15) 0.29274(13) 0.0245(5) Uani d 0.588(3) A 1
H H14 0.9538 0.5724 0.3606 0.029 Uiso calc 0.588(3) A 1
C C15 0.9246(2) 0.66976(15) 0.24941(15) 0.0241(4) Uani d 0.588(3) A 1
H H15 0.9170 0.6692 0.1816 0.029 Uiso calc 0.588(3) A 1
C C16 0.9152(3) 0.7790(2) 0.2963(2) 0.0182(5) Uani d 0.588(3) A 1
C C17 0.9045(7) 0.7916(5) 0.3934(2) 0.0242(8) Uani d 0.588(3) A 1
H H17 0.9064 0.7278 0.4330 0.029 Uiso calc 0.588(3) A 1
C C19 0.9010(9) 0.9740(6) 0.2814(5) 0.0214(8) Uani d 0.588(3) A 1
H H19 0.8997 1.0381 0.2422 0.026 Uiso calc 0.588(3) A 1
C C20 0.9153(4) 0.8733(3) 0.2402(3) 0.0244(6) Uani d 0.588(3) A 1
H H20 0.9254 0.8678 0.1738 0.029 Uiso calc 0.588(3) A 1
C C17A 0.9027(10) 0.7907(7) 0.4220(4) 0.0258(10) Uani d 0.412(3) A 2
H H17A 0.9026 0.7388 0.4728 0.031 Uiso calc 0.412(3) A 2
C C9A 0.9486(4) 0.3433(3) 0.0717(3) 0.0219(7) Uani d 0.412(3) A 2
H H9A 0.9550 0.3259 0.0064 0.026 Uiso calc 0.412(3) A 2
C C20A 0.9161(6) 0.8429(4) 0.2607(4) 0.0260(11) Uani d 0.412(3) A 2
H H20A 0.9275 0.8265 0.1958 0.031 Uiso calc 0.412(3) A 2
N N2A 0.9319(11) 0.2579(10) 0.1328(4) 0.0202(10) Uani d 0.412(3) A 2
N N3A 0.8830(15) 0.9861(9) 0.3829(13) 0.025(2) Uani d 0.412(3) A 2
C C19A 0.8995(15) 0.9532(9) 0.2902(9) 0.034(2) Uani d 0.412(3) A 2
H H19A 0.8996 1.0094 0.2428 0.040 Uiso calc 0.412(3) A 2
C C10A 0.9569(3) 0.4532(2) 0.0982(3) 0.0243(6) Uani d 0.412(3) A 2
H H10A 0.9663 0.5087 0.0514 0.029 Uiso calc 0.412(3) A 2
C C11A 0.9515(3) 0.4826(2) 0.1934(3) 0.0195(6) Uani d 0.412(3) A 2
C C12A 0.9434(3) 0.3974(3) 0.2586(3) 0.0250(6) Uani d 0.412(3) A 2
H H12A 0.9448 0.4125 0.3250 0.030 Uiso calc 0.412(3) A 2
C C13A 0.9330(6) 0.2880(4) 0.2245(4) 0.0293(10) Uani d 0.412(3) A 2
H H13A 0.9262 0.2309 0.2703 0.035 Uiso calc 0.412(3) A 2
C C14A 0.9493(3) 0.6007(2) 0.21878(19) 0.0235(6) Uani d 0.412(3) A 2
H H14A 0.9676 0.6526 0.1709 0.028 Uiso calc 0.412(3) A 2
C C15A 0.9237(3) 0.6405(2) 0.3033(2) 0.0226(6) Uani d 0.412(3) A 2
H H15A 0.9095 0.5884 0.3521 0.027 Uiso calc 0.412(3) A 2
C C16A 0.9155(4) 0.7585(4) 0.3276(3) 0.0186(7) Uani d 0.412(3) A 2

loop_
_atom_site_aniso_label
_atom_site_aniso_U_11
_atom_site_aniso_U_22
_atom_site_aniso_U_33
_atom_site_aniso_U_12
_atom_site_aniso_U_13
_atom_site_aniso_U_23
O1 0.0508(6) 0.0126(3) 0.0286(4) 0.0008(3) 0.0170(4) -0.0002(3)
O2 0.0459(5) 0.0155(3) 0.0195(3) 0.0059(3) 0.0096(3) -0.0016(3)
O3 0.0510(6) 0.0143(3) 0.0270(4) 0.0041(3) 0.0012(4) -0.0046(3)
O4 0.0438(5) 0.0149(3) 0.0201(3) 0.0063(3) 0.0006(3) -0.0003(3)
N1 0.0510(7) 0.0180(4) 0.0186(4) 0.0067(4) 0.0058(4) -0.0018(3)
C1 0.0246(5) 0.0175(4) 0.0187(4) 0.0010(4) 0.0046(4) -0.0022(3)
C2 0.0255(5) 0.0148(4) 0.0210(4) 0.0017(4) 0.0039(4) -0.0038(3)
C3 0.0242(5) 0.0130(4) 0.0206(4) 0.0003(3) 0.0030(4) -0.0012(3)
C4 0.0269(5) 0.0142(4) 0.0191(4) 0.0002(4) 0.0047(4) -0.0016(3)
C5 0.0235(5) 0.0130(4) 0.0206(4) -0.0001(3) 0.0056(4) -0.0026(3)
C6 0.0236(5) 0.0140(4) 0.0213(4) 0.0010(3) 0.0050(4) -0.0006(3)
C7 0.0285(5) 0.0142(4) 0.0214(4) 0.0004(4) 0.0069(4) -0.0025(3)
C8 0.0285(5) 0.0145(4) 0.0217(5) -0.0002(4) 0.0025(4) -0.0023(3)
C18 0.0394(7) 0.0178(5) 0.0360(6) 0.0017(4) 0.0118(5) -0.0001(4)
N2 0.0261(11) 0.0147(9) 0.021(2) -0.0007(7) 0.0014(18) -0.0088(18)
N3 0.0306(19) 0.0099(16) 0.022(3) 0.0050(11) 0.0112(14) -0.0001(12)
C9 0.0351(14) 0.0194(9) 0.0238(13) -0.0024(8) 0.0066(10) -0.0027(10)
C10 0.0400(12) 0.0158(8) 0.0182(11) -0.0012(7) 0.0044(9) -0.0006(8)
C11 0.0232(9) 0.0158(10) 0.0219(11) -0.0012(6) 0.0037(7) -0.0024(7)
C12 0.0388(12) 0.0170(9) 0.0225(10) 0.0016(8) 0.0038(9) -0.0012(8)
C13 0.0341(13) 0.0160(13) 0.0225(15) 0.0007(10) 0.0055(12) -0.0034(9)
C14 0.0348(11) 0.0173(9) 0.0218(8) 0.0012(7) 0.0053(7) -0.0064(6)
C15 0.0325(10) 0.0176(8) 0.0223(9) -0.0004(7) 0.0021(7) -0.0056(7)
C16 0.0226(9) 0.0109(14) 0.0211(13) 0.0001(8) 0.0021(10) 0.0004(10)
C17 0.0346(13) 0.0133(9) 0.026(2) 0.0011(8) 0.0086(18) -0.0038(17)
C19 0.0301(15) 0.0192(19) 0.0155(15) 0.0019(14) 0.0054(11) -0.0047(15)
C20 0.0324(12) 0.0204(16) 0.0205(14) 0.0012(12) 0.0019(10) -0.0034(10)
C17A 0.0330(18) 0.0195(15) 0.027(3) 0.0003(12) 0.011(3) -0.005(2)
C9A 0.0281(17) 0.0136(11) 0.0247(18) -0.0015(10) 0.0065(14) -0.0010(13)
C20A 0.0378(18) 0.019(3) 0.021(2) 0.0028(19) 0.0022(17) -0.0085(17)
N2A 0.0234(15) 0.0201(13) 0.017(3) 0.0010(10) -0.001(2) -0.010(2)
N3A 0.026(3) 0.033(4) 0.016(3) -0.001(2) 0.008(2) -0.011(2)
C19A 0.039(3) 0.029(4) 0.032(3) -0.002(3) 0.0015(19) 0.006(2)
C10A 0.0320(15) 0.0166(11) 0.0243(15) -0.0019(10) 0.0035(12) -0.0024(10)
C11A 0.0250(13) 0.0163(11) 0.0170(15) -0.0012(9) 0.0008(10) -0.0038(11)
C12A 0.0386(17) 0.0155(16) 0.0209(15) 0.0010(11) 0.0017(12) -0.0020(11)
C13A 0.041(2) 0.019(2) 0.027(3) 0.0004(15) 0.0012(19) 0.0024(15)
C14A 0.0299(14) 0.0125(10) 0.0283(13) -0.0003(9) 0.0033(10) -0.0035(9)
C15A 0.0308(14) 0.0119(12) 0.0251(14) 0.0007(9) 0.0020(10) -0.0013(9)
C16A 0.0207(13) 0.0107(14) 0.024(2) 0.0002(10) 0.0012(14) 0.0033(15)

loop_
_atom_type_symbol
_atom_type_description
_atom_type_scat_dispersion_real
_atom_type_scat_dispersion_imag
_atom_type_scat_source
C C 0.0033 0.0016 'International Tables Vol C Tables 4.2.6.8 and 6.1.1.4'
H H 0.0000 0.0000 'International Tables Vol C Tables 4.2.6.8 and 6.1.1.4'
N N 0.0061 0.0033 'International Tables Vol C Tables 4.2.6.8 and 6.1.1.4'
O O 0.0106 0.0060 'International Tables Vol C Tables 4.2.6.8 and 6.1.1.4'

loop_
_geom_angle_atom_site_label_1
_geom_angle_atom_site_label_2
_geom_angle_atom_site_label_3
_geom_angle
C7 O2 H2 107.5(11)
C8 O4 H4 111.7(11)
H1A N1 H1B 116.4(15)
C1 N1 H1A 119.4(11)
C1 N1 H1B 116.6(10)
N1 C1 C2 121.17(9)
N1 C1 C6 120.72(9)
C6 C1 C2 118.07(9)
C1 C2 H2A 119.5
C3 C2 C1 121.01(9)
C3 C2 H2A 119.5
C2 C3 C4 120.80(9)
C2 C3 C8 117.74(8)
C4 C3 C8 121.44(9)
C3 C4 H4A 120.9
C3 C4 C5 118.24(9)
C5 C4 H4A 120.9
C4 C5 C7 122.17(9)
C6 C5 C4 120.90(9)
C6 C5 C7 116.93(8)
C1 C6 H6 119.5
C5 C6 C1 120.93(9)
C5 C6 H6 119.5
O1 C7 O2 123.09(9)
O1 C7 C5 121.82(9)
O2 C7 C5 115.09(8)
O3 C8 O4 123.31(9)
O3 C8 C3 122.38(9)
O4 C8 C3 114.30(8)
N3 C18 H18 122.5
N3 C18 C17 115.0(5)
C17 C18 H18 122.5
C17A C18 H18A 111.8
N3A C18 H18A 111.8
N3A C18 C17A 136.5(8)
C13 N2 C9 119.0(5)
C19 N3 C18 123.1(6)
N2 C9 H9 118.9
N2 C9 C10 122.3(3)
C10 C9 H9 118.9
C9 C10 H10 120.3
C11 C10 C9 119.4(2)
C11 C10 H10 120.3
C10 C11 C12 117.31(16)
C10 C11 C14 123.2(2)
C12 C11 C14 119.4(2)
C11 C12 H12 120.4
C13 C12 C11 119.2(2)
C13 C12 H12 120.4
N2 C13 C12 122.7(4)
N2 C13 H13 118.6
C12 C13 H13 118.6
C11 C14 H14 117.5
C15 C14 C11 125.02(18)
C15 C14 H14 117.5
C14 C15 H15 116.7
C14 C15 C16 126.5(2)
C16 C15 H15 116.7
C17 C16 C15 123.3(3)
C20 C16 C15 118.4(3)
C20 C16 C17 118.3(4)
C18 C17 H17 119.2
C16 C17 C18 121.5(4)
C16 C17 H17 119.2
N3 C19 H19 118.6
N3 C19 C20 122.9(6)
C20 C19 H19 118.6
C16 C20 H20 120.4
C19 C20 C16 119.2(4)
C19 C20 H20 120.4
C18 C17A H17A 122.4
C18 C17A C16A 115.3(5)
C16A C17A H17A 122.4
N2A C9A H9A 117.7
N2A C9A C10A 124.5(5)
C10A C9A H9A 117.7
C19A C20A H20A 120.4
C16A C20A H20A 120.4
C16A C20A C19A 119.2(6)
C13A N2A C9A 114.3(9)
C18 N3A C19A 107.5(10)
C20A C19A H19A 117.5
N3A C19A C20A 125.0(9)
N3A C19A H19A 117.5
C9A C10A H10A 120.1
C9A C10A C11A 119.9(3)
C11A C10A H10A 120.1
C10A C11A C14A 118.9(3)
C12A C11A C10A 117.2(2)
C12A C11A C14A 123.8(3)
C11A C12A H12A 120.7
C11A C12A C13A 118.6(3)
C13A C12A H12A 120.7
N2A C13A C12A 125.3(6)
N2A C13A H13A 117.4
C12A C13A H13A 117.4
C11A C14A H14A 117.4
C15A C14A C11A 125.2(3)
C15A C14A H14A 117.4
C14A C15A H15A 117.3
C14A C15A C16A 125.3(3)
C16A C15A H15A 117.3
C17A C16A C15A 120.1(5)
C20A C16A C17A 116.4(5)
C20A C16A C15A 123.5(4)

loop_
_geom_bond_atom_site_label_1
_geom_bond_atom_site_label_2
_geom_bond_distance
O1 C7 1.2209(12)
O2 H2 0.990(19)
O2 C7 1.3222(12)
O3 C8 1.2274(12)
O4 H4 0.98(2)
O4 C8 1.3191(12)
N1 H1A 0.899(17)
N1 H1B 0.894(17)
N1 C1 1.3775(13)
C1 C2 1.4017(14)
C1 C6 1.4005(13)
C2 H2A 0.9500
C2 C3 1.3912(14)
C3 C4 1.3991(13)
C3 C8 1.4979(14)
C4 H4A 0.9500
C4 C5 1.4014(13)
C5 C6 1.3902(14)
C5 C7 1.4948(13)
C6 H6 0.9500
C18 H18 0.9500
C18 H18A 0.9500
C18 N3 1.376(9)
C18 C17 1.439(5)
C18 C17A 1.331(9)
C18 N3A 1.283(13)
N2 C9 1.326(7)
N2 C13 1.320(5)
N3 C19 1.305(13)
C9 H9 0.9500
C9 C10 1.392(3)
C10 H10 0.9500
C10 C11 1.386(3)
C11 C12 1.397(3)
C11 C14 1.472(2)
C12 H12 0.9500
C12 C13 1.385(4)
C13 H13 0.9500
C14 H14 0.9500
C14 C15 1.327(3)
C15 H15 0.9500
C15 C16 1.482(3)
C16 C17 1.387(4)
C16 C20 1.385(3)
C17 H17 0.9500
C19 H19 0.9500
C19 C20 1.360(7)
C20 H20 0.9500
C17A H17A 0.9500
C17A C16A 1.399(6)
C9A H9A 0.9500
C9A N2A 1.361(10)
C9A C10A 1.379(4)
C20A H20A 0.9500
C20A C19A 1.410(11)
C20A C16A 1.388(5)
N2A C13A 1.338(7)
N3A C19A 1.39(2)
C19A H19A 0.9500
C10A H10A 0.9500
C10A C11A 1.390(5)
C11A C12A 1.385(4)
C11A C14A 1.472(4)
C12A H12A 0.9500
C12A C13A 1.406(6)
C13A H13A 0.9500
C14A H14A 0.9500
C14A C15A 1.329(4)
C15A H15A 0.9500
C15A C16A 1.469(5)

loop_
_geom_hbond_atom_site_label_D
_geom_hbond_atom_site_label_H
_geom_hbond_atom_site_label_A
_geom_hbond_site_symmetry_A
_geom_hbond_distance_DH
_geom_hbond_distance_HA
_geom_hbond_distance_DA
_geom_hbond_angle_DHA
N1 H1A O1 2_545 0.899(17) 2.062(17) 2.9540(13) 171.0(15)
N1 H1B O3 2_555 0.894(17) 2.157(17) 3.0500(13) 178.6(13)
O2 H2 N3 3_676 0.989(19) 1.70(2) 2.688(8) 173.4(18)
O2 H2 N3A 3_676 0.989(19) 1.63(2) 2.619(12) 177(2)
O4 H4 N2 4_566 0.98(2) 1.72(2) 2.702(7) 173.2(19)
O4 H4 N2A 4_566 0.98(2) 1.59(2) 2.566(11) 175(2)

loop_
_geom_torsion_atom_site_label_1
_geom_torsion_atom_site_label_2
_geom_torsion_atom_site_label_3
_geom_torsion_atom_site_label_4
_geom_torsion
N1 C1 C2 C3 178.19(10)
N1 C1 C6 C5 -179.82(10)
C1 C2 C3 C4 1.71(16)
C1 C2 C3 C8 -176.64(10)
C2 C1 C6 C5 -2.05(16)
C2 C3 C4 C5 -2.20(16)
C2 C3 C8 O3 -7.84(17)
C2 C3 C8 O4 171.27(10)
C3 C4 C5 C6 0.59(16)
C3 C4 C5 C7 -179.15(10)
C4 C3 C8 O3 173.81(11)
C4 C3 C8 O4 -7.07(15)
C4 C5 C6 C1 1.56(16)
C4 C5 C7 O1 165.59(11)
C4 C5 C7 O2 -14.70(15)
C6 C1 C2 C3 0.43(16)
C6 C5 C7 O1 -14.15(16)
C6 C5 C7 O2 165.55(10)
C7 C5 C6 C1 -178.69(10)
C8 C3 C4 C5 176.09(10)
C18 N3 C19 C20 0.6(15)
C18 C17A C16A C20A 0.9(9)
C18 C17A C16A C15A -177.3(5)
C18 N3A C19A C20A 2(2)
N2 C9 C10 C11 -2.3(6)
N3 C18 C17 C16 0.0(8)
N3 C18 C17A C16A -0.3(12)
N3 C18 N3A C19A 19(9)
N3 C19 C20 C16 1.0(12)
C9 N2 C13 C12 1.9(9)
C9 C10 C11 C12 4.0(3)
C9 C10 C11 C14 -173.2(2)
C10 C11 C12 C13 -2.9(3)
C10 C11 C14 C15 3.5(3)
C11 C12 C13 N2 -0.1(6)
C11 C14 C15 C16 177.6(2)
C12 C11 C14 C15 -173.6(2)
C13 N2 C9 C10 -0.7(9)
C14 C11 C12 C13 174.4(3)
C14 C15 C16 C17 -10.0(5)
C14 C15 C16 C20 170.8(3)
C15 C16 C17 C18 -177.6(3)
C15 C16 C20 C19 177.1(5)
C17 C18 N3 C19 -1.1(12)
C17 C18 C17A C16A 1.4(17)
C17 C18 N3A C19A -3.8(15)
C17 C16 C20 C19 -2.0(7)
C20 C16 C17 C18 1.5(7)
C17A C18 N3 C19 -0.5(14)
C17A C18 C17 C16 -179(3)
C17A C18 N3A C19A -4.3(18)
C9A N2A C13A C12A 3.1(13)
C9A C10A C11A C12A 2.7(4)
C9A C10A C11A C14A -174.9(3)
N2A C9A C10A C11A 1.6(8)
N3A C18 N3 C19 -159(11)
N3A C18 C17 C16 2.5(10)
N3A C18 C17A C16A 2.8(15)
C19A C20A C16A C17A -2.1(11)
C19A C20A C16A C15A 176.0(8)
C10A C9A N2A C13A -4.4(12)
C10A C11A C12A C13A -3.8(5)
C10A C11A C14A C15A 168.9(3)
C11A C12A C13A N2A 0.9(9)
C11A C14A C15A C16A -177.1(3)
C12A C11A C14A C15A -8.5(5)
C14A C11A C12A C13A 173.6(4)
C14A C15A C16A C17A -172.8(5)
C14A C15A C16A C20A 9.1(6)
C16A C20A C19A N3A 0.5(19)

_cod_database_fobs_code 2241645
